data_2007408
loop_
_publ_author_name
'Stefano Alini'
'Attilio Citterio'
'Alessandra Farina'
'Maria Cristina Fochi'
'Luciana Malpezzi'

_publ_section_title
;
 3,4,4a,5,6,7,8,8a-Octahydro-8a-hydroxy-2-quinolone and its
 8a-Hydroperoxy Derivative
;
_journal_issue 7
_journal_name_full 'Acta Crystallographica Section C'
_journal_page_first 1000
_journal_page_last 1003
_journal_paper_doi 10.1107/S0108270198001565
_journal_volume 54
_journal_year 1998
_chemical_formula_moiety 'C9 H15 N O3'
_chemical_formula_sum 'C9 H15 N O3'
_chemical_formula_weight 185.22
_chemical_name_systematic 3,4,4a,5,6,7,8,8a-octahydro-8a-hydroperoxy-2-quinolone
_space_group_IT_number 14
_symmetry_cell_setting monoclinic
_symmetry_space_group_name_Hall '-P 2ybc'
_symmetry_space_group_name_H-M 'P 1 21/c 1'
_audit_creation_method SHELXL97
_cell_angle_alpha 90.00
_cell_angle_beta 102.620(10)
_cell_angle_gamma 90.00
_cell_formula_units_Z 4
_cell_length_a 6.9120(10)
_cell_length_b 10.905(2)
_cell_length_c 12.848(2)
_cell_measurement_reflns_used 36
_cell_measurement_temperature 293(2)
_cell_measurement_theta_max 40
_cell_measurement_theta_min 15
_cell_volume 945.0(3)
_computing_cell_refinement XSCANS
_computing_data_collection 'XSCANS (Siemens, 1994)'
_computing_data_reduction XSCANS
_computing_molecular_graphics 'SHELXTL/PC (Sheldrick, 1990)'
_computing_publication_material SHELXL97
_computing_structure_refinement 'SHELXL97 (Sheldrick, 1997)'
_computing_structure_solution 'SIR92 (Altomare et al., 1994)'
_diffrn_ambient_temperature 293(2)
_diffrn_measured_fraction_theta_full 0.903
_diffrn_measured_fraction_theta_max 0.903
_diffrn_measurement_device 'Siemens P4'
_diffrn_measurement_method '\q/2\q scans'
_diffrn_radiation_monochromator graphite
_diffrn_radiation_source 'fine-focus sealed tube'
_diffrn_radiation_type CuK\a
_diffrn_radiation_wavelength 1.54178
_diffrn_reflns_av_R_equivalents 0.035
_diffrn_reflns_av_sigmaI/netI 0.036
_diffrn_reflns_limit_h_max 7
_diffrn_reflns_limit_h_min -1
_diffrn_reflns_limit_k_max 1
_diffrn_reflns_limit_k_min -13
_diffrn_reflns_limit_l_max 15
_diffrn_reflns_limit_l_min -15
_diffrn_reflns_number 2366
_diffrn_reflns_theta_full 68.97
_diffrn_reflns_theta_max 68.97
_diffrn_reflns_theta_min 5.38
_diffrn_standards_decay_% <0.3
_diffrn_standards_interval_count 200
_diffrn_standards_number 3
_exptl_absorpt_coefficient_mu 0.806
_exptl_absorpt_correction_type none
_exptl_crystal_colour colourless
_exptl_crystal_density_diffrn 1.302
_exptl_crystal_density_meas ?
_exptl_crystal_density_method none
_exptl_crystal_description block
_exptl_crystal_F_000 400
_exptl_crystal_size_max 0.60
_exptl_crystal_size_mid 0.30
_exptl_crystal_size_min 0.20
_refine_diff_density_max 0.19
_refine_diff_density_min -0.21
_refine_ls_extinction_coef 0.0096(14)
_refine_ls_extinction_method SHELXL97
_refine_ls_goodness_of_fit_ref 1.021
_refine_ls_hydrogen_treatment 'H atoms: see text'
_refine_ls_matrix_type full
_refine_ls_number_parameters 143
_refine_ls_number_reflns 1685
_refine_ls_number_restraints 0
_refine_ls_restrained_S_all 1.021
_refine_ls_R_factor_all 0.055
_refine_ls_R_factor_gt 0.044
_refine_ls_shift/su_max 0.000
_refine_ls_shift/su_mean 0.000
_refine_ls_structure_factor_coef Fsqd
_refine_ls_weighting_details 'w = 1/[\s^2^(Fo^2^)+(0.0665P)^2^+0.2071P] where P=(Fo^2^+2Fc^2^)/3'
_refine_ls_weighting_scheme calc
_refine_ls_wR_factor_obs .119
_refine_ls_wR_factor_ref 0.127
_reflns_number_gt 1370
_reflns_number_total 1685
_reflns_threshold_expression I>2\s(I)
_cod_data_source_file bm1184.cif
_cod_data_source_block II
_cod_depositor_comments
;
The following automatic conversions were performed:

'_exptl_crystal_density_meas' value 'not measured' was changed to '?'
- the value is perceived as not measured.

Automatic conversion script
Id: cif_fix_values 3008 2015-01-20 13:52:24Z robertas 

The following automatic conversions were performed:

'_refine_ls_weighting_scheme' value 'calc w =
1/[\s^2^(Fo^2^)+(0.0665P)^2^+0.2071P] where P=(Fo^2^+2Fc^2^)/3' was
changed to 'calc'. New tag '_refine_ls_weighting_details' was
created. The value of the new tag was set to 'w =
1/[\s^2^(Fo^2^)+(0.0665P)^2^+0.2071P] where P=(Fo^2^+2Fc^2^)/3'.

Automatic conversion script
Id: cif_fix_values 3143 2015-03-26 13:38:13Z robertas 
;
_cod_original_sg_symbol_H-M 'P 21/c'
_cod_database_code 2007408

loop_
_symmetry_equiv_pos_as_xyz
'x, y, z'
'-x, y+1/2, -z+1/2'
'-x, -y, -z'
'x, -y-1/2, z-1/2'

loop_
_atom_site_label
_atom_site_fract_x
_atom_site_fract_y
_atom_site_fract_z
_atom_site_U_iso_or_equiv
_atom_site_adp_type
_atom_site_calc_flag
_atom_site_refinement_flags
_atom_site_occupancy
_atom_site_disorder_assembly
_atom_site_disorder_group
_atom_site_type_symbol
O1 .28313(19) .02260(12) .39421(10) .0563(4) Uani d . 1 . . O
O2 .80300(19) .09988(11) .27547(9) .0499(4) Uani d . 1 . . O
O3 .8881(2) -.01560(12) .32165(12) .0604(4) Uani d . 1 . . O
H3O 1.035(5) .007(2) .344(2) .099(9) Uiso d . 1 . . H
N .5862(2) .09628(13) .39561(12) .0448(4) Uani d . 1 . . N
H1N .624(3) .053(2) .4503(18) .060(6) Uiso d . 1 . . H
C2 .3921(3) .09040(15) .35377(13) .0431(4) Uani d . 1 . . C
C3 .3045(3) .16943(18) .25932(14) .0513(5) Uani d . 1 . . C
H31 .2173 .2287 .2813 .074(7) Uiso d R 1 . . H
H32 .2240 .1181 .2053 .077(7) Uiso d R 1 . . H
C4 .4518(3) .23799(17) .20907(14) .0504(5) Uani d . 1 . . C
H41 .3864 .3101 .1703 .066(6) Uiso d R 1 . . H
H42 .4963 .1843 .1572 .069(6) Uiso d R 1 . . H
C5 .5747(3) .37429(18) .36998(17) .0628(6) Uani d . 1 . . C
H51 .5206 .4516 .3276 .068(6) Uiso d R 1 . . H
H52 .4637 .3390 .4029 .067(6) Uiso d R 1 . . H
C6 .7500(4) .4098(2) .4589(2) .0798(7) Uani d . 1 . . C
H61 .7026 .4719 .5108 .099(9) Uiso d R 1 . . H
H62 .8590 .4533 .4263 .085(8) Uiso d R 1 . . H
C7 .8376(4) .2962(2) .52086(16) .0692(6) Uani d . 1 . . C
H71 .9573 .3210 .5785 .096(8) Uiso d R 1 . . H
H72 .7352 .2580 .5572 .074(7) Uiso d R 1 . . H
C8 .9005(3) .20298(18) .44726(14) .0510(5) Uani d . 1 . . C
H81 .9498 .1286 .4885 .067(6) Uiso d R 1 . . H
H82 1.0103 .2372 .4184 .067(6) Uiso d R 1 . . H
C9 .7305(2) .16812(15) .35518(12) .0412(4) Uani d . 1 . . C
C10 .6308(3) .27969(16) .29352(14) .0472(5) Uani d . 1 . . C
H10 .734(3) .3206(18) .2589(16) .059(6) Uiso d . 1 . . H

loop_
_atom_site_aniso_label
_atom_site_aniso_U_11
_atom_site_aniso_U_22
_atom_site_aniso_U_33
_atom_site_aniso_U_12
_atom_site_aniso_U_13
_atom_site_aniso_U_23
O1 .0454(7) .0657(8) .0549(8) -.0046(6) .0048(6) .0186(6)
O2 .0548(8) .0526(7) .0427(7) .0071(6) .0116(5) .0014(5)
O3 .0527(9) .0458(7) .0794(10) .0031(6) .0074(7) .0037(7)
N .0425(9) .0509(8) .0386(7) -.0003(6) .0035(6) .0129(6)
C2 .0433(10) .0463(9) .0382(8) .0015(7) .0056(7) .0053(7)
C3 .0483(10) .0593(11) .0423(9) .0055(8) .0012(8) .0118(8)
C4 .0559(11) .0546(10) .0388(9) .0060(8) .0063(8) .0126(8)
C5 .0724(14) .0471(10) .0671(13) .0056(9) .0115(11) -.0047(9)
C6 .0871(17) .0646(14) .0827(17) -.0040(12) .0079(14) -.0265(12)
C7 .0696(14) .0861(15) .0479(11) -.0065(12) .0043(10) -.0167(11)
C8 .0469(11) .0617(11) .0413(9) -.0054(8) .0035(8) .0018(8)
C9 .0440(9) .0443(9) .0354(8) -.0015(7) .0088(7) .0031(7)
C10 .0535(11) .0452(9) .0425(9) .0007(8) .0097(8) .0078(7)

loop_
_atom_type_symbol
_atom_type_description
_atom_type_scat_dispersion_real
_atom_type_scat_dispersion_imag
_atom_type_scat_source
C C 0.0181 0.0091 'International Tables Vol C Tables 4.2.6.8 and 6.1.1.4'
H H 0.0000 0.0000 'International Tables Vol C Tables 4.2.6.8 and 6.1.1.4'
N N 0.0311 0.0180 'International Tables Vol C Tables 4.2.6.8 and 6.1.1.4'
O O 0.0492 0.0322 'International Tables Vol C Tables 4.2.6.8 and 6.1.1.4'

loop_
_geom_angle_atom_site_label_1
_geom_angle_atom_site_label_2
_geom_angle_atom_site_label_3
_geom_angle
_geom_angle_publ_flag
C9 O2 O3 109.16(12) y
C2 N C9 126.27(14) y
O1 C2 N 120.44(15) ?
O1 C2 C3 120.20(15) ?
N C2 C3 119.34(15) ?
C2 C3 C4 115.91(15) y
C3 C4 C10 111.09(14) ?
C6 C5 C10 112.39(18) ?
C5 C6 C7 110.24(18) ?
C8 C7 C6 110.76(17) ?
C7 C8 C9 112.01(16) ?
O2 C9 N 110.40(13) ?
O2 C9 C8 110.62(14) y
N C9 C8 109.32(13) ?
O2 C9 C10 103.27(12) y
N C9 C10 110.33(14) ?
C8 C9 C10 112.79(14) y
C4 C10 C9 109.54(14) ?
C4 C10 C5 112.16(16) y
C9 C10 C5 110.59(14) ?

loop_
_geom_bond_atom_site_label_1
_geom_bond_atom_site_label_2
_geom_bond_site_symmetry_2
_geom_bond_distance
_geom_bond_publ_flag
O1 C2 . 1.247(2) y
O2 C9 . 1.441(2) y
O2 O3 . 1.4599(17) y
N C2 . 1.333(2) y
N C9 . 1.451(2) y
C2 C3 . 1.504(2) ?
C3 C4 . 1.516(3) ?
C4 C10 . 1.526(3) ?
C5 C6 . 1.522(3) ?
C5 C10 . 1.532(3) ?
C6 C7 . 1.524(3) ?
C7 C8 . 1.516(3) ?
C8 C9 . 1.522(2) ?
C9 C10 . 1.531(2) y

loop_
_geom_hbond_atom_site_label_D
_geom_hbond_atom_site_label_H
_geom_hbond_atom_site_label_A
_geom_hbond_site_symmetry_A
_geom_hbond_distance_DH
_geom_hbond_distance_HA
_geom_hbond_distance_DA
_geom_hbond_angle_DHA
O3 H3O O1 1_655 1.02(3) 1.71(3) 2.718(2) 171(2)
N H1N O1 3_656 0.84(2) 2.13(2) 2.953(2) 169(2)

loop_
_geom_torsion_atom_site_label_1
_geom_torsion_atom_site_label_2
_geom_torsion_atom_site_label_3
_geom_torsion_atom_site_label_4
_geom_torsion
_geom_torsion_publ_flag
C2 N C9 O2 -86.8(2) y
C9 C10 C5 C6 53.5(2) ?
C10 C5 C6 C7 -57.1(3) ?
C5 C6 C7 C8 57.5(3) ?
C6 C7 C8 C9 -55.8(2) ?
C7 C8 C9 C10 53.1(2) ?
C8 C9 C10 C5 -51.1(2) ?
C9 N C2 C3 -3.8(3) y
N C2 C3 C4 8.2(3) y
C2 C3 C4 C10 -35.7(2) ?
C3 C4 C10 C9 58.1(2) ?
C4 C10 C9 N -52.60(18) ?
C10 C9 N C2 26.7(2) ?
C2 N C9 C8 151.30(17) y
C3 C4 C10 C5 -65.1(2) ?
C10 C9 O2 O3 -175.25(12) ?
O2 C9 C10 H10 -54.9(12) y
O1 C2 N H1N -1.8(16) ?
N C9 C8 C7 -70.1(2) ?
C4 C10 C5 C6 176.11(17) ?
N C9 O2 O3 -57.31(16) y
C9 O2 O3 H3O -95.3(16) ?
